data_7116277
loop_
_publ_author_name
'Sen, Susan'
'Neogi, Subhadip'
'Rissanen, Kari'
'Bharadwaj, Parimal K.'

_publ_section_title
;
 Solvent induced single-crystal to single-crystal structural
 transformation and concomitant transmetalation in a 3D cationic
 Zn(ii)-framework.
;
_journal_issue 15
_journal_name_full 'Chemical communications (Cambridge, England)'
_journal_page_first 3173
_journal_page_last 3176
_journal_paper_doi 10.1039/c4cc09955a
_journal_volume 51
_journal_year 2015
_chemical_formula_moiety 'C19 H9 Cu2 N2 O10'
_chemical_formula_sum 'C19 H9 Cu2 N2 O10'
_chemical_formula_weight 552.36
_chemical_name_systematic
; 
 ? 
;
_space_group_IT_number 134
_symmetry_cell_setting tetragonal
_symmetry_space_group_name_Hall '-P 4ac 2bc'
_symmetry_space_group_name_H-M 'P 42/n n m :2'
_atom_sites_solution_hydrogens geom
_atom_sites_solution_primary direct
_atom_sites_solution_secondary difmap
_audit_creation_method SHELXL-97
_audit_update_record
;
2014-12-03 deposited with the CCDC.
2015-01-05 downloaded from the CCDC.
;
_cell_angle_alpha 90.00
_cell_angle_beta 90.00
_cell_angle_gamma 90.00
_cell_formula_units_Z 8
_cell_length_a 17.7179(7)
_cell_length_b 17.7179(7)
_cell_length_c 27.5566(13)
_cell_measurement_temperature 100(2)
_cell_volume 8650.7(6)
_computing_cell_refinement 'SAINT 6.45 ( Bruker, 2003)'
_computing_data_collection 'SMART 5.628 (Bruker, 2003)'
_computing_data_reduction 'SAINT 6.45  (Bruker, 2003)'
_computing_molecular_graphics 'Diamond 2.1e'
_computing_structure_refinement 'SHELXL-97 (Sheldrick, 1997)'
_computing_structure_solution SIR-97
_diffrn_ambient_temperature 100(2)
_diffrn_measured_fraction_theta_full 0.997
_diffrn_measured_fraction_theta_max 0.997
_diffrn_measurement_device_type 'Bruker SMART APEX'
_diffrn_measurement_method /w-scans
_diffrn_radiation_monochromator graphite
_diffrn_radiation_source 'fine-focus sealed tube'
_diffrn_radiation_type MoK\a
_diffrn_radiation_wavelength 0.71073
_diffrn_reflns_av_R_equivalents 0.0599
_diffrn_reflns_av_sigmaI/netI 0.0275
_diffrn_reflns_limit_h_max 21
_diffrn_reflns_limit_h_min -20
_diffrn_reflns_limit_k_max 21
_diffrn_reflns_limit_k_min -21
_diffrn_reflns_limit_l_max 32
_diffrn_reflns_limit_l_min -32
_diffrn_reflns_number 73863
_diffrn_reflns_theta_full 25.00
_diffrn_reflns_theta_max 25.00
_diffrn_reflns_theta_min 2.50
_exptl_absorpt_coefficient_mu 1.012
_exptl_absorpt_correction_T_max 0.8232
_exptl_absorpt_correction_T_min 0.8232
_exptl_absorpt_correction_type empirical
_exptl_absorpt_process_details 'SADABAS 2.10 (Bruker 2003)'
_exptl_crystal_colour Blue
_exptl_crystal_density_diffrn 0.848
_exptl_crystal_density_method 'not measured'
_exptl_crystal_description Hexagonal
_exptl_crystal_F_000 2200
_exptl_crystal_size_max 0.20
_exptl_crystal_size_mid 0.19
_exptl_crystal_size_min 0.18
_platon_squeeze_details ' ?'
_refine_diff_density_max 0.459
_refine_diff_density_min -0.377
_refine_diff_density_rms 0.059
_refine_ls_extinction_method none
_refine_ls_goodness_of_fit_ref 1.102
_refine_ls_hydrogen_treatment constr
_refine_ls_matrix_type full
_refine_ls_number_parameters 155
_refine_ls_number_reflns 3999
_refine_ls_number_restraints 0
_refine_ls_restrained_S_all 1.102
_refine_ls_R_factor_all 0.1075
_refine_ls_R_factor_gt 0.0778
_refine_ls_shift/su_max 0.004
_refine_ls_shift/su_mean 0.001
_refine_ls_structure_factor_coef Fsqd
_refine_ls_weighting_details 'calc w=1/[\s^2^(Fo^2^)+(0.1169P)^2^+3.9238P] where P=(Fo^2^+2Fc^2^)/3'
_refine_ls_weighting_scheme calc
_refine_ls_wR_factor_gt 0.2123
_refine_ls_wR_factor_ref 0.2355
_reflns_number_gt 2876
_reflns_number_total 3999
_reflns_threshold_expression >2sigma(I)
_cod_data_source_file c4cc09955a2.cif
_cod_data_source_block 1Cu
_cod_depositor_comments
;
The following automatic conversions were performed:

'_symmetry_cell_setting' value 'Tetragonal' changed to 'tetragonal'
according to
/usr/data/users/saulius/crontab/automatic-downloads/rss-feeds/RSC/lib/dictionaries/cif_core.dic
dictionary named 'cif_core.dic' version 2.4.2 from 2011-04-26.

Automatic conversion script
Id: cif_fix_values 2935 2014-11-11 08:27:57Z andrius 

 Adding full bibliography for 7116274--7116278.cif.
;
_cod_original_sg_symbol_H-M P42/nnm
_cod_database_code 7116277

loop_
_symmetry_equiv_pos_as_xyz
'x, y, z'
'-y+1/2, x, z+1/2'
'-x+1/2, -y+1/2, z'
'y, -x+1/2, z+1/2'
'x, -y+1/2, -z+1/2'
'-x+1/2, y, -z+1/2'
'y, x, -z'
'-y+1/2, -x+1/2, -z'
'-x, -y, -z'
'y-1/2, -x, -z-1/2'
'x-1/2, y-1/2, -z'
'-y, x-1/2, -z-1/2'
'-x, y-1/2, z-1/2'
'x-1/2, -y, z-1/2'
'-y, -x, z'
'y-1/2, x-1/2, z'

loop_
_atom_site_label
_atom_site_type_symbol
_atom_site_fract_x
_atom_site_fract_y
_atom_site_fract_z
_atom_site_U_iso_or_equiv
_atom_site_adp_type
_atom_site_occupancy
_atom_site_symmetry_multiplicity
_atom_site_calc_flag
_atom_site_refinement_flags
Cu1 Cu 0.03972(3) 0.53972(3) 0.53215(3) 0.0950(4) Uani 1 2 d S
Cu2 Cu 0.2500 0.32483(5) 0.7500 0.0901(4) Uani 1 2 d S
C2 C 0.1542(3) 0.2476(3) 0.68498(19) 0.0878(15) Uani 1 1 d .
C5 C 0.0368(3) 0.3139(3) 0.5773(2) 0.0969(16) Uani 1 1 d .
C4 C 0.0853(3) 0.3128(3) 0.61668(18) 0.0887(15) Uani 1 1 d .
H4 H 0.1104 0.3581 0.6257 0.106 Uiso 1 1 calc R
C3 C 0.0986(3) 0.2473(3) 0.6436(2) 0.0948(16) Uani 1 1 d .
C7 C 0.0109(3) 0.1821(3) 0.5926(2) 0.1022(18) Uani 1 1 d .
C6 C 0.0004(4) 0.2441(4) 0.5661(2) 0.119(2) Uani 1 1 d .
H6 H -0.0324 0.2418 0.5389 0.143 Uiso 1 1 calc R
C8 C 0.0580(3) 0.1811(3) 0.6307(2) 0.1059(17) Uani 1 1 d .
H8 H 0.0643 0.1361 0.6490 0.127 Uiso 1 1 calc R
O1 O 0.1822(2) 0.3106(2) 0.69464(12) 0.0998(11) Uani 1 1 d .
O2 O 0.1648(2) 0.1862(2) 0.70539(13) 0.0965(10) Uani 1 1 d .
N6 N -0.0302(3) 0.1165(3) 0.5807(2) 0.132(2) Uani 1 1 d .
C1 C 0.0245(3) 0.3840(3) 0.5476(2) 0.0930(15) Uani 1 1 d .
O3 O 0.0539(2) 0.44193(19) 0.56428(12) 0.0975(11) Uani 1 1 d .
O4 O -0.0149(2) 0.3756(2) 0.51046(13) 0.1086(12) Uani 1 1 d .
C9 C -0.0876(4) 0.0876(4) 0.5993(3) 0.129(3) Uani 1 2 d S
H9 H -0.1093 0.1093 0.6276 0.154 Uiso 1 2 calc SR
C10 C -0.0329(6) 0.0942(7) 0.5312(6) 0.301(8) Uani 1 1 d .
H10 H -0.0040 0.1126 0.5047 0.361 Uiso 1 1 calc R
O5 O 0.2500 0.4463(4) 0.7500 0.166(3) Uani 1 2 d S
O6 O 0.1053(2) 0.6053(2) 0.5812(2) 0.168(3) Uani 1 2 d S

loop_
_atom_site_aniso_label
_atom_site_aniso_U_11
_atom_site_aniso_U_22
_atom_site_aniso_U_33
_atom_site_aniso_U_23
_atom_site_aniso_U_13
_atom_site_aniso_U_12
Cu1 0.1099(6) 0.1099(6) 0.0653(6) -0.0221(3) -0.0221(3) -0.0464(5)
Cu2 0.1074(7) 0.0790(6) 0.0838(7) 0.000 -0.0185(5) 0.000
C2 0.104(4) 0.087(4) 0.073(3) -0.007(3) 0.000(3) -0.018(3)
C5 0.102(4) 0.113(4) 0.076(3) -0.027(3) -0.004(3) -0.047(3)
C4 0.091(3) 0.104(4) 0.072(3) -0.017(3) 0.004(3) -0.041(3)
C3 0.105(4) 0.099(4) 0.081(4) -0.007(3) 0.013(3) -0.043(3)
C7 0.111(4) 0.095(4) 0.101(5) -0.010(3) 0.003(3) -0.055(3)
C6 0.119(5) 0.140(5) 0.098(4) -0.029(4) -0.008(4) -0.063(4)
C8 0.127(4) 0.093(4) 0.098(4) -0.007(3) 0.007(4) -0.045(3)
O1 0.115(3) 0.089(2) 0.096(3) -0.0072(19) -0.022(2) -0.023(2)
O2 0.110(3) 0.091(2) 0.088(2) 0.002(2) 0.013(2) -0.0156(19)
N6 0.137(4) 0.147(5) 0.111(4) -0.048(3) 0.027(3) -0.075(4)
C1 0.106(4) 0.090(4) 0.083(4) -0.011(3) -0.012(3) -0.029(3)
O3 0.117(2) 0.098(2) 0.078(2) -0.0078(18) -0.0294(19) -0.036(2)
O4 0.140(3) 0.109(3) 0.077(2) -0.0028(19) -0.038(2) -0.046(2)
C9 0.137(5) 0.137(5) 0.112(7) -0.022(5) 0.022(5) -0.086(6)
C10 0.207(10) 0.234(11) 0.46(2) -0.153(13) 0.172(12) -0.137(9)
O5 0.182(7) 0.095(4) 0.220(8) 0.000 -0.078(6) 0.000
O6 0.201(5) 0.201(5) 0.100(4) -0.040(2) -0.040(2) -0.117(6)

loop_
_atom_type_symbol
_atom_type_description
_atom_type_scat_dispersion_real
_atom_type_scat_dispersion_imag
_atom_type_scat_source
C C 0.0033 0.0016 'International Tables Vol C Tables 4.2.6.8 and 6.1.1.4'
H H 0.0000 0.0000 'International Tables Vol C Tables 4.2.6.8 and 6.1.1.4'
Cu Cu 0.3201 1.2651 'International Tables Vol C Tables 4.2.6.8 and 6.1.1.4'
N N 0.0061 0.0033 'International Tables Vol C Tables 4.2.6.8 and 6.1.1.4'
O O 0.0106 0.0060 'International Tables Vol C Tables 4.2.6.8 and 6.1.1.4'

loop_
_geom_angle_atom_site_label_1
_geom_angle_atom_site_label_2
_geom_angle_atom_site_label_3
_geom_angle
_geom_angle_site_symmetry_1
_geom_angle_site_symmetry_3
O4 Cu1 O4 89.1(3) 9_566 8_556
O4 Cu1 O3 167.82(13) 9_566 .
O4 Cu1 O3 88.51(17) 8_556 .
O4 Cu1 O3 88.51(17) 9_566 16_565
O4 Cu1 O3 167.82(13) 8_556 16_565
O3 Cu1 O3 91.3(2) . 16_565
O4 Cu1 O6 94.91(16) 9_566 .
O4 Cu1 O6 94.91(16) 8_556 .
O3 Cu1 O6 97.19(15) . .
O3 Cu1 O6 97.19(15) 16_565 .
O4 Cu1 Cu1 83.52(10) 9_566 9_566
O4 Cu1 Cu1 83.52(10) 8_556 9_566
O3 Cu1 Cu1 84.34(9) . 9_566
O3 Cu1 Cu1 84.34(9) 16_565 9_566
O6 Cu1 Cu1 177.8(2) . 9_566
O2 Cu2 O2 168.6(2) 5_556 3
O2 Cu2 O1 90.20(15) 5_556 .
O2 Cu2 O1 88.33(15) 3 .
O2 Cu2 O1 88.33(15) 5_556 6_556
O2 Cu2 O1 90.20(15) 3 6_556
O1 Cu2 O1 165.2(2) . 6_556
O2 Cu2 O5 95.72(11) 5_556 .
O2 Cu2 O5 95.72(11) 3 .
O1 Cu2 O5 97.38(11) . .
O1 Cu2 O5 97.38(11) 6_556 .
O2 Cu2 Cu2 84.28(11) 5_556 3
O2 Cu2 Cu2 84.28(11) 3 3
O1 Cu2 Cu2 82.62(11) . 3
O1 Cu2 Cu2 82.62(11) 6_556 3
O5 Cu2 Cu2 180.000(1) . 3
O2 C2 O1 128.8(5) . .
O2 C2 C3 116.1(5) . .
O1 C2 C3 115.1(5) . .
C4 C5 C6 116.0(6) . .
C4 C5 C1 121.9(4) . .
C6 C5 C1 122.1(5) . .
C5 C4 C3 122.2(5) . .
C4 C3 C8 117.8(5) . .
C4 C3 C2 120.6(4) . .
C8 C3 C2 121.6(5) . .
C6 C7 C8 121.8(5) . .
C6 C7 N6 118.7(6) . .
C8 C7 N6 119.5(6) . .
C7 C6 C5 122.2(6) . .
C7 C8 C3 120.0(6) . .
C2 O1 Cu2 121.6(4) . .
C2 O2 Cu2 119.3(3) . 3
C9 N6 C7 131.5(6) . .
C9 N6 C10 104.6(6) . .
C7 N6 C10 118.0(6) . .
O3 C1 O4 129.6(5) . .
O3 C1 C5 114.9(4) . .
O4 C1 C5 115.5(4) . .
C1 O3 Cu1 120.7(3) . .
C1 O4 Cu1 121.8(3) . 9_566
N6 C9 N6 119.9(9) 15 .
N6 C10 C10 102.8(4) . 15

loop_
_geom_bond_atom_site_label_1
_geom_bond_atom_site_label_2
_geom_bond_distance
_geom_bond_site_symmetry_2
Cu1 O4 1.955(4) 9_566
Cu1 O4 1.955(4) 8_556
Cu1 O3 1.962(4) .
Cu1 O3 1.962(4) 16_565
Cu1 O6 2.128(5) .
Cu1 Cu1 2.6648(14) 9_566
Cu2 O2 1.956(4) 5_556
Cu2 O2 1.956(4) 3
Cu2 O1 1.958(3) .
Cu2 O1 1.958(3) 6_556
Cu2 O5 2.153(6) .
Cu2 Cu2 2.6515(17) 3
C2 O2 1.239(6) .
C2 O1 1.251(6) .
C2 C3 1.505(8) .
C5 C4 1.385(7) .
C5 C6 1.429(7) .
C5 C1 1.502(8) .
C4 C3 1.399(7) .
C3 C8 1.422(7) .
C7 C6 1.332(8) .
C7 C8 1.342(8) .
C7 N6 1.410(6) .
O2 Cu2 1.956(4) 3
N6 C9 1.249(7) .
N6 C10 1.420(14) .
C1 O3 1.240(5) .
C1 O4 1.248(6) .
O4 Cu1 1.955(4) 9_566
C9 N6 1.249(7) 15
C10 C10 1.535(17) 15

loop_
_platon_squeeze_void_nr
_platon_squeeze_void_average_x
_platon_squeeze_void_average_y
_platon_squeeze_void_average_z
_platon_squeeze_void_volume
_platon_squeeze_void_count_electrons
1 -0.042 0.286 0.062 5549.9 1103.1
